data_2015038
loop_
_publ_author_name
'You, Zhong-Lu'

_publ_section_title
;
 Di-\m-azido-bis{[1-(2-pyridylmethyliminomethyl)-2-naphtholato]zinc(II)}
;
_journal_coeditor_code OB1242
_journal_issue 9
_journal_name_full 'Acta Crystallographica Section C'
_journal_page_first m432
_journal_page_last m434
_journal_paper_doi 10.1107/S0108270105026260
_journal_volume 61
_journal_year 2005
_chemical_formula_iupac '[Zn2 (C17 H13 N2 O)2 (N3)2]'
_chemical_formula_moiety 'C34 H26 N10 O2 Zn2'
_chemical_formula_sum 'C34 H26 N10 O2 Zn2'
_chemical_formula_weight 737.39
_chemical_name_systematic
;
Di-\m-azido-bis{[1-(pyridin-2-ylmethyliminomethyl)-2-naphtholato]zinc(II)}
;
_space_group_IT_number 14
_symmetry_cell_setting monoclinic
_symmetry_space_group_name_Hall '-P 2ybc'
_symmetry_space_group_name_H-M 'P 1 21/c 1'
_atom_sites_solution_hydrogens geom
_atom_sites_solution_primary direct
_atom_sites_solution_secondary difmap
_audit_creation_method SHELXL97
_cell_angle_alpha 90.00
_cell_angle_beta 92.53(2)
_cell_angle_gamma 90.00
_cell_formula_units_Z 2
_cell_length_a 7.5870(10)
_cell_length_b 14.746(2)
_cell_length_c 13.692(2)
_cell_measurement_reflns_used 2253
_cell_measurement_temperature 298(2)
_cell_measurement_theta_max 23.39
_cell_measurement_theta_min 2.69
_cell_volume 1530.3(4)
_computing_cell_refinement 'SAINT (Bruker, 1998)'
_computing_data_collection 'SMART (Bruker, 1998)'
_computing_data_reduction SAINT
_computing_molecular_graphics 'SHELXTL (Sheldrick, 1997b)'
_computing_publication_material SHELXTL
_computing_structure_refinement 'SHELXL97 (Sheldrick, 1997a)'
_computing_structure_solution 'SHELXS97 (Sheldrick, 1997a)'
_diffrn_ambient_temperature 298(2)
_diffrn_measured_fraction_theta_full 0.972
_diffrn_measured_fraction_theta_max 0.972
_diffrn_measurement_device_type 'Bruker SMART CCD area-detector'
_diffrn_measurement_method \w
_diffrn_radiation_monochromator graphite
_diffrn_radiation_source 'fine-focus sealed tube'
_diffrn_radiation_type MoK\a
_diffrn_radiation_wavelength 0.71073
_diffrn_reflns_av_R_equivalents 0.0312
_diffrn_reflns_av_sigmaI/netI 0.0490
_diffrn_reflns_limit_h_max 9
_diffrn_reflns_limit_h_min -9
_diffrn_reflns_limit_k_max 13
_diffrn_reflns_limit_k_min -19
_diffrn_reflns_limit_l_max 15
_diffrn_reflns_limit_l_min -17
_diffrn_reflns_number 8467
_diffrn_reflns_theta_full 27.50
_diffrn_reflns_theta_max 27.50
_diffrn_reflns_theta_min 2.03
_diffrn_standards_decay_% 0
_diffrn_standards_interval_count 0
_diffrn_standards_interval_time 0
_diffrn_standards_number 0
_exptl_absorpt_coefficient_mu 1.619
_exptl_absorpt_correction_T_max 0.7704
_exptl_absorpt_correction_T_min 0.6877
_exptl_absorpt_correction_type multi-scan
_exptl_absorpt_process_details '(SADABS; Sheldrick, 1996)'
_exptl_crystal_colour colourless
_exptl_crystal_density_diffrn 1.600
_exptl_crystal_density_method 'not measured'
_exptl_crystal_description block
_exptl_crystal_F_000 752
_exptl_crystal_size_max 0.25
_exptl_crystal_size_mid 0.21
_exptl_crystal_size_min 0.17
_refine_diff_density_max 0.547
_refine_diff_density_min -0.248
_refine_ls_extinction_method none
_refine_ls_goodness_of_fit_ref 1.030
_refine_ls_hydrogen_treatment constr
_refine_ls_matrix_type full
_refine_ls_number_parameters 217
_refine_ls_number_reflns 3406
_refine_ls_number_restraints 0
_refine_ls_restrained_S_all 1.030
_refine_ls_R_factor_all 0.0662
_refine_ls_R_factor_gt 0.0457
_refine_ls_shift/su_max 0.000
_refine_ls_shift/su_mean 0.000
_refine_ls_structure_factor_coef Fsqd
_refine_ls_weighting_details 'calc w = 1/[\s^2^(Fo^2^)+(0.0656P)^2^] where P=(Fo^2^+2Fc^2^)/3'
_refine_ls_weighting_scheme calc
_refine_ls_wR_factor_gt 0.1095
_refine_ls_wR_factor_ref 0.1200
_reflns_number_gt 2491
_reflns_number_total 3406
_reflns_threshold_expression I>2\s(I)
_cod_data_source_file ob1242.cif
_cod_data_source_block I
_cod_depositor_comments
;
The following automatic conversions were performed:
'_symmetry_cell_setting' value 'Monoclinic' changed to 'monoclinic'
according to '/home/saulius/struct/CIF-dictionaries/cif_core.dic'
dictionary named 'cif_core.dic' version 2.4.1 from 2010-06-29.

Automatic conversion script
Id: cif_fix_enum 1527 2010-12-29 10:47:43Z saulius 

The following automatic conversions were performed:

'_symmetry_cell_setting' value 'Monoclinic' changed to 'monoclinic'
according to /home/saulius/struct/CIF-dictionaries/cif_core.dic
dictionary named 'cif_core.dic' version 2.4.1 from 2010-06-29.

Automatic conversion script
Id: cif_fix_values 1715 2011-07-08 13:25:40Z adriana 
;
_cod_original_sg_symbol_H-M 'P 21/c'
_cod_database_code 2015038
_cod_database_fobs_code 2015038

loop_
_symmetry_equiv_pos_as_xyz
'x, y, z'
'-x, y+1/2, -z+1/2'
'-x, -y, -z'
'x, -y-1/2, z-1/2'

loop_
_atom_site_label
_atom_site_fract_x
_atom_site_fract_y
_atom_site_fract_z
_atom_site_U_iso_or_equiv
_atom_site_adp_type
_atom_site_calc_flag
_atom_site_refinement_flags
_atom_site_occupancy
_atom_site_disorder_assembly
_atom_site_disorder_group
_atom_site_type_symbol
Zn1 0.28270(5) 0.02511(2) 0.48926(3) 0.03900(15) Uani d . 1 . . Zn
O1 0.2176(3) -0.05608(14) 0.58940(15) 0.0421(5) Uani d . 1 . . O
N1 0.1394(3) 0.12139(16) 0.54036(18) 0.0374(6) Uani d . 1 . . N
N2 0.3156(3) 0.11495(18) 0.38190(17) 0.0377(6) Uani d . 1 . . N
N3 0.4231(3) -0.07074(17) 0.42703(18) 0.0399(6) Uani d . 1 . . N
N4 0.3887(3) -0.1492(2) 0.43811(18) 0.0418(6) Uani d . 1 . . N
N5 0.3600(5) -0.2250(2) 0.4454(2) 0.0694(10) Uani d . 1 . . N
C1 0.0354(4) 0.04268(19) 0.6822(2) 0.0344(7) Uani d . 1 . . C
C2 0.1264(4) -0.03955(19) 0.6652(2) 0.0358(7) Uani d . 1 . . C
C3 0.1202(4) -0.1095(2) 0.7363(2) 0.0460(8) Uani d . 1 . . C
H3 0.1805 -0.1634 0.7262 0.055 Uiso calc R 1 . . H
C4 0.0293(5) -0.1000(2) 0.8179(2) 0.0505(8) Uani d . 1 . . C
H4 0.0315 -0.1468 0.8635 0.061 Uiso calc R 1 . . H
C5 -0.1698(5) -0.0125(3) 0.9213(3) 0.0590(10) Uani d . 1 . . C
H5 -0.1709 -0.0601 0.9658 0.071 Uiso calc R 1 . . H
C6 -0.2633(5) 0.0629(3) 0.9387(3) 0.0630(10) Uani d . 1 . . C
H6 -0.3271 0.0672 0.9950 0.076 Uiso calc R 1 . . H
C7 -0.2644(5) 0.1340(3) 0.8726(3) 0.0575(9) Uani d . 1 . . C
H7 -0.3288 0.1862 0.8846 0.069 Uiso calc R 1 . . H
C8 -0.1703(4) 0.1274(2) 0.7895(2) 0.0470(8) Uani d . 1 . . C
H8 -0.1743 0.1754 0.7453 0.056 Uiso calc R 1 . . H
C9 -0.0686(4) 0.0511(2) 0.7689(2) 0.0376(7) Uani d . 1 . . C
C10 -0.0692(5) -0.0211(2) 0.8363(2) 0.0444(8) Uani d . 1 . . C
C11 0.0467(4) 0.1168(2) 0.6175(2) 0.0384(7) Uani d . 1 . . C
H11 -0.0195 0.1678 0.6318 0.046 Uiso calc R 1 . . H
C12 0.1348(5) 0.2054(2) 0.4849(2) 0.0508(8) Uani d . 1 . . C
H12A 0.1801 0.2545 0.5259 0.061 Uiso calc R 1 . . H
H12B 0.0139 0.2196 0.4647 0.061 Uiso calc R 1 . . H
C13 0.2437(4) 0.1971(2) 0.3965(2) 0.0409(7) Uani d . 1 . . C
C14 0.2656(4) 0.2675(2) 0.3328(3) 0.0505(8) Uani d . 1 . . C
H14 0.2156 0.3238 0.3446 0.061 Uiso calc R 1 . . H
C15 0.3632(4) 0.2542(3) 0.2505(2) 0.0527(9) Uani d . 1 . . C
H15 0.3805 0.3014 0.2069 0.063 Uiso calc R 1 . . H
C16 0.4326(5) 0.1710(3) 0.2351(2) 0.0549(9) Uani d . 1 . . C
H16 0.4955 0.1602 0.1795 0.066 Uiso calc R 1 . . H
C17 0.4100(4) 0.1029(2) 0.3015(2) 0.0456(8) Uani d . 1 . . C
H17 0.4613 0.0467 0.2909 0.055 Uiso calc R 1 . . H

loop_
_atom_site_aniso_label
_atom_site_aniso_U_11
_atom_site_aniso_U_22
_atom_site_aniso_U_33
_atom_site_aniso_U_12
_atom_site_aniso_U_13
_atom_site_aniso_U_23
Zn1 0.0439(2) 0.0327(2) 0.0410(2) 0.00130(16) 0.00916(16) 0.00069(15)
O1 0.0507(13) 0.0288(10) 0.0481(12) 0.0037(10) 0.0178(10) 0.0009(10)
N1 0.0434(14) 0.0309(13) 0.0385(14) 0.0023(11) 0.0093(11) 0.0036(11)
N2 0.0379(13) 0.0399(15) 0.0354(13) -0.0008(11) 0.0019(11) 0.0046(11)
N3 0.0506(15) 0.0285(13) 0.0416(14) 0.0001(12) 0.0129(12) 0.0010(11)
N4 0.0465(15) 0.0480(17) 0.0319(13) 0.0064(13) 0.0123(11) -0.0061(12)
N5 0.109(3) 0.0324(17) 0.069(2) -0.0026(17) 0.0337(19) -0.0023(15)
C1 0.0335(15) 0.0335(16) 0.0367(15) -0.0030(12) 0.0054(12) -0.0028(12)
C2 0.0362(16) 0.0298(16) 0.0418(16) -0.0055(12) 0.0058(13) -0.0020(12)
C3 0.0533(19) 0.0293(16) 0.056(2) 0.0035(14) 0.0119(16) 0.0036(15)
C4 0.062(2) 0.0397(19) 0.0505(19) -0.0017(16) 0.0154(17) 0.0100(15)
C5 0.072(3) 0.065(2) 0.041(2) -0.002(2) 0.0169(18) 0.0048(17)
C6 0.068(2) 0.079(3) 0.044(2) 0.002(2) 0.0219(18) -0.008(2)
C7 0.059(2) 0.061(2) 0.053(2) 0.0122(19) 0.0111(17) -0.0167(19)
C8 0.0523(19) 0.0439(19) 0.0456(18) 0.0058(16) 0.0096(15) -0.0045(15)
C9 0.0372(16) 0.0384(17) 0.0372(16) -0.0036(13) 0.0023(13) -0.0072(14)
C10 0.0483(19) 0.0428(19) 0.0423(18) -0.0065(15) 0.0057(14) -0.0013(15)
C11 0.0393(16) 0.0302(15) 0.0459(17) 0.0027(13) 0.0050(13) -0.0057(13)
C12 0.064(2) 0.0346(18) 0.055(2) 0.0090(16) 0.0150(16) 0.0091(15)
C13 0.0399(17) 0.0405(18) 0.0421(17) -0.0019(14) -0.0006(13) 0.0071(14)
C14 0.0491(19) 0.044(2) 0.059(2) 0.0034(16) 0.0015(16) 0.0158(16)
C15 0.0514(19) 0.055(2) 0.052(2) -0.0012(17) 0.0010(16) 0.0225(18)
C16 0.052(2) 0.075(3) 0.0378(17) -0.0045(19) 0.0079(15) 0.0159(18)
C17 0.0454(18) 0.050(2) 0.0416(17) 0.0006(15) 0.0044(14) 0.0038(15)

loop_
_atom_type_symbol
_atom_type_description
_atom_type_scat_dispersion_real
_atom_type_scat_dispersion_imag
_atom_type_scat_source
C C 0.0033 0.0016 'International Tables Vol C Tables 4.2.6.8 and 6.1.1.4'
H H 0.0000 0.0000 'International Tables Vol C Tables 4.2.6.8 and 6.1.1.4'
N N 0.0061 0.0033 'International Tables Vol C Tables 4.2.6.8 and 6.1.1.4'
O O 0.0106 0.0060 'International Tables Vol C Tables 4.2.6.8 and 6.1.1.4'
Zn Zn 0.2839 1.4301 'International Tables Vol C Tables 4.2.6.8 and 6.1.1.4'

loop_
_geom_angle_atom_site_label_1
_geom_angle_atom_site_label_2
_geom_angle_atom_site_label_3
_geom_angle_site_symmetry_3
_geom_angle
_geom_angle_publ_flag
O1 Zn1 N1 . 91.89(10) y
O1 Zn1 N3 . 91.30(10) y
N1 Zn1 N3 . 175.74(10) y
O1 Zn1 N2 . 172.02(10) y
N1 Zn1 N2 . 82.55(10) y
N3 Zn1 N2 . 93.98(11) y
O1 Zn1 N3 3_656 95.28(10) y
N1 Zn1 N3 3_656 97.94(11) y
N2 Zn1 N3 3_656 91.17(11) y
N3 Zn1 N3 3_656 84.56(11) y
Zn1 N3 Zn1 3_656 95.44(10) y
C2 O1 Zn1 . 128.62(19) ?
C11 N1 C12 . 118.0(3) ?
C11 N1 Zn1 . 126.1(2) ?
C12 N1 Zn1 . 115.90(19) ?
C13 N2 C17 . 118.2(3) ?
C13 N2 Zn1 . 114.9(2) ?
C17 N2 Zn1 . 126.8(2) ?
N4 N3 Zn1 . 120.6(2) yes
N4 N3 Zn1 3_656 112.9(2) yes
C11 C1 C2 . 121.0(3) ?
C11 C1 C9 . 119.6(3) ?
C2 C1 C9 . 119.4(3) ?
O1 C2 C1 . 124.9(3) ?
O1 C2 C3 . 116.6(3) ?
C1 C2 C3 . 118.5(3) ?
C4 C3 C2 . 121.8(3) ?
C4 C3 H3 . 119.1 ?
C2 C3 H3 . 119.1 ?
C3 C4 C10 . 122.0(3) ?
C3 C4 H4 . 119.0 ?
C10 C4 H4 . 119.0 ?
C6 C5 C10 . 121.6(4) ?
C6 C5 H5 . 119.2 ?
C10 C5 H5 . 119.2 ?
C5 C6 C7 . 119.9(3) ?
C5 C6 H6 . 120.1 ?
C7 C6 H6 . 120.1 ?
C8 C7 C6 . 120.0(3) ?
C8 C7 H7 . 120.0 ?
C6 C7 H7 . 120.0 ?
C7 C8 C9 . 122.3(3) ?
C7 C8 H8 . 118.8 ?
C9 C8 H8 . 118.8 ?
C8 C9 C10 . 117.2(3) ?
C8 C9 C1 . 123.7(3) ?
C10 C9 C1 . 119.1(3) ?
C9 C10 C4 . 119.2(3) ?
C9 C10 C5 . 119.0(3) ?
C4 C10 C5 . 121.8(3) ?
N1 C11 C1 . 127.0(3) ?
N1 C11 H11 . 116.5 ?
C1 C11 H11 . 116.5 ?
N1 C12 C13 . 110.6(3) ?
N1 C12 H12A . 109.5 ?
C13 C12 H12A . 109.5 ?
N1 C12 H12B . 109.5 ?
C13 C12 H12B . 109.5 ?
H12A C12 H12B . 108.1 ?
N2 C13 C14 . 121.6(3) ?
N2 C13 C12 . 115.7(3) ?
C14 C13 C12 . 122.6(3) ?
C13 C14 C15 . 119.6(3) ?
C13 C14 H14 . 120.2 ?
C15 C14 H14 . 120.2 ?
C16 C15 C14 . 118.6(3) ?
C16 C15 H15 . 120.7 ?
C14 C15 H15 . 120.7 ?
C15 C16 C17 . 120.0(3) ?
C15 C16 H16 . 120.0 ?
C17 C16 H16 . 120.0 ?
N2 C17 C16 . 122.0(3) ?
N2 C17 H17 . 119.0 ?
C16 C17 H17 . 119.0 ?
N5 N4 N3 . 177.1(3) yes

loop_
_geom_bond_atom_site_label_1
_geom_bond_atom_site_label_2
_geom_bond_site_symmetry_2
_geom_bond_distance
_geom_bond_publ_flag
Zn1 O1 . 1.902(2) y
Zn1 N1 . 1.938(2) y
Zn1 N2 . 2.003(2) y
Zn1 N3 . 1.985(2) y
Zn1 N3 3_656 2.554(2) y
O1 C2 . 1.296(4) ?
N1 C11 . 1.297(4) ?
N1 C12 . 1.452(4) ?
N2 C13 . 1.347(4) ?
N2 C17 . 1.352(4) ?
N3 N4 . 1.197(4) ?
C1 C11 . 1.412(4) ?
C1 C2 . 1.420(4) ?
C1 C9 . 1.459(4) ?
C2 C3 . 1.421(4) ?
C3 C4 . 1.345(4) ?
C3 H3 . 0.9300 ?
C4 C10 . 1.412(5) ?
C4 H4 . 0.9300 ?
C5 C6 . 1.345(6) ?
C5 C10 . 1.425(5) ?
C5 H5 . 0.9300 ?
C6 C7 . 1.384(5) ?
C6 H6 . 0.9300 ?
C7 C8 . 1.373(5) ?
C7 H7 . 0.9300 ?
C8 C9 . 1.401(4) ?
C8 H8 . 0.9300 ?
C9 C10 . 1.409(4) ?
C11 H11 . 0.9300 ?
C12 C13 . 1.500(4) ?
C12 H12A . 0.9700 ?
C12 H12B . 0.9700 ?
C13 C14 . 1.371(4) ?
C14 C15 . 1.389(5) ?
C14 H14 . 0.9300 ?
C15 C16 . 1.355(5) ?
C15 H15 . 0.9300 ?
C16 C17 . 1.370(4) ?
C16 H16 . 0.9300 ?
C17 H17 . 0.9300 ?
N4 N5 . 1.144(4) ?
